data_4064997
loop_
_publ_author_name
'Zhou, Xiaoyuan'
'Jordan, Richard F.'

_publ_section_title
;
 Synthesis,cis/transIsomerization, and Reactivity of Palladium Alkyl
 Complexes That Contain a Chelating N-Heterocyclic-Carbene Sulfonate
 Ligand
;
_journal_issue 17
_journal_name_full Organometallics
_journal_page_first 4632
_journal_paper_doi 10.1021/om200482a
_journal_volume 30
_journal_year 2011
_chemical_formula_sum 'C39 H58 Cl3 N5 O3 Pd S'
_chemical_formula_weight 889.71
_chemical_name_systematic
; 
 ? 
;
_space_group_IT_number 2
_symmetry_space_group_name_Hall '-P 1'
_symmetry_space_group_name_H-M 'P -1'
_atom_sites_solution_hydrogens geom
_atom_sites_solution_primary direct
_atom_sites_solution_secondary difmap
_audit_creation_method SHELXL-97
_cell_angle_alpha 91.372(4)
_cell_angle_beta 105.907(4)
_cell_angle_gamma 93.456(4)
_cell_formula_units_Z 2
_cell_length_a 11.494(3)
_cell_length_b 12.106(3)
_cell_length_c 20.721(5)
_cell_measurement_temperature 100(2)
_cell_volume 2765.3(12)
_computing_structure_refinement 'SHELXL-97 (Sheldrick, 2008)'
_computing_structure_solution 'SHELXS-97 (Sheldrick, 2008)'
_diffrn_ambient_temperature 100(2)
_diffrn_measured_fraction_theta_full 0.956
_diffrn_measured_fraction_theta_max 0.956
_diffrn_radiation_monochromator graphite
_diffrn_radiation_source 'fine-focus sealed tube'
_diffrn_radiation_type MoK\a
_diffrn_radiation_wavelength 0.71073
_diffrn_reflns_av_R_equivalents 0.0608
_diffrn_reflns_av_sigmaI/netI 0.1384
_diffrn_reflns_limit_h_max 15
_diffrn_reflns_limit_h_min -15
_diffrn_reflns_limit_k_max 16
_diffrn_reflns_limit_k_min -16
_diffrn_reflns_limit_l_max 27
_diffrn_reflns_limit_l_min -27
_diffrn_reflns_number 32561
_diffrn_reflns_theta_full 28.33
_diffrn_reflns_theta_max 28.33
_diffrn_reflns_theta_min 1.69
_exptl_absorpt_coefficient_mu 0.550
_exptl_crystal_density_diffrn 1.069
_exptl_crystal_density_method 'not measured'
_exptl_crystal_F_000 928
_refine_diff_density_max 1.352
_refine_diff_density_min -0.872
_refine_diff_density_rms 0.082
_refine_ls_extinction_method none
_refine_ls_goodness_of_fit_ref 0.828
_refine_ls_hydrogen_treatment mixed
_refine_ls_matrix_type full
_refine_ls_number_parameters 502
_refine_ls_number_reflns 13206
_refine_ls_number_restraints 0
_refine_ls_restrained_S_all 0.828
_refine_ls_R_factor_all 0.1014
_refine_ls_R_factor_gt 0.0546
_refine_ls_shift/su_max 7.464
_refine_ls_shift/su_mean 0.022
_refine_ls_structure_factor_coef Fsqd
_refine_ls_weighting_details 'calc w=1/[\s^2^(Fo^2^)+(0.0521P)^2^+0.0000P] where P=(Fo^2^+2Fc^2^)/3'
_refine_ls_weighting_scheme calc
_refine_ls_wR_factor_gt 0.1148
_refine_ls_wR_factor_ref 0.1245
_reflns_number_gt 7008
_reflns_number_total 13206
_reflns_threshold_expression >2sigma(I)
_cod_data_source_file om200482a_si_002.cif
_cod_data_source_block 10
_cod_original_cell_volume 2765.2(12)
_cod_database_code 4064997

loop_
_symmetry_equiv_pos_as_xyz
'x, y, z'
'-x, -y, -z'

loop_
_atom_site_label
_atom_site_type_symbol
_atom_site_fract_x
_atom_site_fract_y
_atom_site_fract_z
_atom_site_U_iso_or_equiv
_atom_site_adp_type
_atom_site_occupancy
_atom_site_symmetry_multiplicity
_atom_site_calc_flag
_atom_site_refinement_flags
C1 C 0.3444(4) 0.3801(4) 0.2802(2) 0.0394(10) Uani 1 1 d .
C2 C 0.4359(5) 0.5740(4) 0.2577(3) 0.0587(14) Uani 1 1 d .
C3 C 0.4169(7) 0.5853(4) 0.1842(3) 0.100(2) Uani 1 1 d .
H3A H 0.4527 0.5242 0.1663 0.149 Uiso 1 1 calc R
H3B H 0.4558 0.6560 0.1762 0.149 Uiso 1 1 calc R
H3C H 0.3298 0.5830 0.1617 0.149 Uiso 1 1 calc R
C4 C 0.3801(6) 0.6585(4) 0.2907(3) 0.0767(18) Uani 1 1 d .
H4A H 0.2933 0.6581 0.2677 0.115 Uiso 1 1 calc R
H4B H 0.4192 0.7319 0.2882 0.115 Uiso 1 1 calc R
H4C H 0.3910 0.6413 0.3379 0.115 Uiso 1 1 calc R
C5 C 0.5739(5) 0.5697(5) 0.2942(4) 0.103(2) Uani 1 1 d .
H5A H 0.5843 0.5551 0.3417 0.155 Uiso 1 1 calc R
H5B H 0.6166 0.6407 0.2905 0.155 Uiso 1 1 calc R
H5C H 0.6073 0.5104 0.2732 0.155 Uiso 1 1 calc R
C6 C 0.2131(4) 0.1886(3) 0.2036(2) 0.0386(10) Uani 1 1 d .
C7 C 0.1193(4) 0.1790(4) 0.0733(2) 0.0490(12) Uani 1 1 d .
C8 C -0.0181(4) 0.1725(4) 0.0629(2) 0.0595(14) Uani 1 1 d .
H8A H -0.0419 0.1078 0.0851 0.089 Uiso 1 1 calc R
H8B H -0.0595 0.1655 0.0147 0.089 Uiso 1 1 calc R
H8C H -0.0408 0.2398 0.0822 0.089 Uiso 1 1 calc R
C9 C 0.1592(4) 0.0771(4) 0.0439(2) 0.0632(14) Uani 1 1 d .
H9A H 0.2479 0.0812 0.0546 0.095 Uiso 1 1 calc R
H9B H 0.1246 0.0732 -0.0050 0.095 Uiso 1 1 calc R
H9C H 0.1310 0.0108 0.0629 0.095 Uiso 1 1 calc R
C10 C 0.1665(5) 0.2835(4) 0.0466(2) 0.0708(16) Uani 1 1 d .
H10A H 0.1347 0.3483 0.0633 0.106 Uiso 1 1 calc R
H10B H 0.1399 0.2794 -0.0026 0.106 Uiso 1 1 calc R
H10C H 0.2553 0.2899 0.0618 0.106 Uiso 1 1 calc R
C11 C 0.3457(4) 0.3062(3) 0.39910(19) 0.0316(9) Uani 1 1 d .
C12 C 0.2573(3) 0.3876(3) 0.4112(2) 0.0380(10) Uani 1 1 d .
H12A H 0.2731 0.4033 0.4596 0.057 Uiso 1 1 calc R
H12B H 0.1740 0.3555 0.3929 0.057 Uiso 1 1 calc R
H12C H 0.2678 0.4566 0.3890 0.057 Uiso 1 1 calc R
C13 C 0.5492(3) 0.2407(3) 0.4405(2) 0.0353(10) Uani 1 1 d .
C14 C 0.5201(4) 0.1210(3) 0.4556(2) 0.0405(10) Uani 1 1 d .
H14A H 0.5056 0.1189 0.5001 0.061 Uiso 1 1 calc R
H14B H 0.5886 0.0770 0.4550 0.061 Uiso 1 1 calc R
H14C H 0.4474 0.0905 0.4216 0.061 Uiso 1 1 calc R
C15 C 0.6573(4) 0.2900(4) 0.4969(2) 0.0469(11) Uani 1 1 d .
H15A H 0.6759 0.3673 0.4880 0.070 Uiso 1 1 calc R
H15B H 0.7280 0.2474 0.4991 0.070 Uiso 1 1 calc R
H15C H 0.6371 0.2869 0.5399 0.070 Uiso 1 1 calc R
C16 C 0.5842(4) 0.2497(3) 0.3748(2) 0.0434(11) Uani 1 1 d .
H16A H 0.5161 0.2202 0.3374 0.065 Uiso 1 1 calc R
H16B H 0.6549 0.2071 0.3769 0.065 Uiso 1 1 calc R
H16C H 0.6041 0.3276 0.3678 0.065 Uiso 1 1 calc R
C17 C 0.2283(3) 0.0844(3) 0.33594(18) 0.0296(9) Uani 1 1 d .
C18 C 0.3160(3) -0.0360(3) 0.26524(19) 0.0333(9) Uani 1 1 d .
C19 C 0.4402(3) -0.0102(3) 0.2779(2) 0.0383(10) Uani 1 1 d .
H19 H 0.4849 0.0244 0.3197 0.046 Uiso 1 1 calc R
C20 C 0.4983(4) -0.0349(4) 0.2298(2) 0.0482(12) Uani 1 1 d .
H20 H 0.5826 -0.0154 0.2384 0.058 Uiso 1 1 calc R
C21 C 0.4359(4) -0.0874(4) 0.1695(2) 0.0494(12) Uani 1 1 d .
H21 H 0.4766 -0.1050 0.1368 0.059 Uiso 1 1 calc R
C22 C 0.3122(4) -0.1142(3) 0.1572(2) 0.0449(11) Uani 1 1 d .
H22 H 0.2687 -0.1508 0.1158 0.054 Uiso 1 1 calc R
C23 C 0.2512(3) -0.0886(3) 0.2042(2) 0.0343(9) Uani 1 1 d .
C24 C 0.2208(4) -0.1048(3) 0.3543(2) 0.0368(10) Uani 1 1 d .
H24A H 0.2899 -0.1252 0.3914 0.044 Uiso 1 1 calc R
H24B H 0.1864 -0.1712 0.3249 0.044 Uiso 1 1 calc R
C25 C 0.1266(3) -0.0528(3) 0.3802(2) 0.0343(9) Uani 1 1 d .
H25A H 0.0441 -0.0720 0.3505 0.041 Uiso 1 1 calc R
H25B H 0.1303 -0.0755 0.4263 0.041 Uiso 1 1 calc R
C26 C 0.0975(3) 0.1453(3) 0.40571(19) 0.0310(9) Uani 1 1 d .
C27 C -0.0010(3) 0.1940(3) 0.36322(18) 0.0297(9) Uani 1 1 d .
C28 C -0.0612(3) 0.2673(3) 0.3919(2) 0.0367(10) Uani 1 1 d .
H28 H -0.1276 0.3022 0.3642 0.044 Uiso 1 1 calc R
C29 C -0.0264(4) 0.2916(3) 0.4612(2) 0.0364(10) Uani 1 1 d .
H29 H -0.0677 0.3438 0.4800 0.044 Uiso 1 1 calc R
C30 C 0.0670(3) 0.2399(3) 0.5015(2) 0.0337(9) Uani 1 1 d .
H30 H 0.0881 0.2555 0.5486 0.040 Uiso 1 1 calc R
C31 C 0.1316(3) 0.1663(3) 0.47658(18) 0.0306(9) Uani 1 1 d .
C32 C -0.0441(3) 0.1678(3) 0.28766(19) 0.0351(9) Uani 1 1 d .
H32 H 0.0149 0.1192 0.2757 0.042 Uiso 1 1 calc R
C33 C -0.0468(4) 0.2711(4) 0.2484(2) 0.0508(12) Uani 1 1 d .
H33A H -0.0686 0.2509 0.2003 0.076 Uiso 1 1 calc R
H33B H 0.0334 0.3110 0.2618 0.076 Uiso 1 1 calc R
H33C H -0.1069 0.3186 0.2577 0.076 Uiso 1 1 calc R
C34 C -0.1692(4) 0.1038(4) 0.2682(2) 0.0427(11) Uani 1 1 d .
H34A H -0.1637 0.0335 0.2910 0.064 Uiso 1 1 calc R
H34B H -0.1958 0.0891 0.2195 0.064 Uiso 1 1 calc R
H34C H -0.2278 0.1481 0.2819 0.064 Uiso 1 1 calc R
C35 C 0.2324(3) 0.1088(3) 0.52356(19) 0.0319(9) Uani 1 1 d .
H35 H 0.2745 0.0667 0.4956 0.038 Uiso 1 1 calc R
C36 C 0.1809(4) 0.0255(3) 0.56496(19) 0.0375(10) Uani 1 1 d .
H36A H 0.2477 -0.0098 0.5957 0.056 Uiso 1 1 calc R
H36B H 0.1272 -0.0312 0.5347 0.056 Uiso 1 1 calc R
H36C H 0.1350 0.0642 0.5909 0.056 Uiso 1 1 calc R
C37 C 0.3263(4) 0.1908(3) 0.5700(2) 0.0406(10) Uani 1 1 d .
H37A H 0.2879 0.2309 0.5995 0.061 Uiso 1 1 calc R
H37B H 0.3585 0.2437 0.5431 0.061 Uiso 1 1 calc R
H37C H 0.3926 0.1506 0.5974 0.061 Uiso 1 1 calc R
C38 C 0.9862(6) 0.4208(5) 0.8978(3) 0.067(3) Uani 0.847(17) 1 d P
H38A H 1.0682 0.4435 0.9271 0.080 Uiso 1.00(8) 1 calc R
H38B H 0.9900 0.3485 0.8754 0.080 Uiso 0.64(8) 1 calc PR
C39 C 0.2298(8) 0.1561(7) 0.8724(6) 0.156(6) Uani 1.00(3) 1 d .
H39A H 0.2047 0.1397 0.8233 0.187 Uiso 1.00(14) 1 calc R
H39B H 0.1560 0.1607 0.8879 0.187 Uiso 0.30(13) 1 calc PR
Cl1 Cl 0.9421(2) 0.51800(14) 0.83808(9) 0.0970(10) Uani 0.839(5) 1 d P
Cl2 Cl 0.88101(19) 0.40645(15) 0.94825(9) 0.0599(8) Uani 0.669(4) 1 d P
Cl3 Cl 0.3109(2) 0.2711(2) 0.88937(11) 0.1384(15) Uani 0.849(6) 1 d P
Cl4 Cl 0.32245(19) 0.0451(2) 0.91613(11) 0.0958(12) Uani 0.737(5) 1 d P
N1 N 0.2568(3) -0.0135(3) 0.31612(15) 0.0304(7) Uani 1 1 d .
N2 N 0.1612(3) 0.0660(2) 0.37932(15) 0.0286(7) Uani 1 1 d .
N3 N 0.3811(3) 0.4645(3) 0.26726(17) 0.0430(9) Uani 1 1 d .
N4 N 0.4460(3) 0.3067(3) 0.44353(15) 0.0320(8) Uani 1 1 d .
N5 N 0.1750(3) 0.1836(3) 0.14597(18) 0.0439(9) Uani 1 1 d .
O1 O 0.0543(3) -0.1488(3) 0.11180(14) 0.0566(9) Uani 1 1 d .
O2 O 0.0352(3) -0.0408(3) 0.20652(16) 0.0623(10) Uani 1 1 d .
O3 O 0.0852(3) -0.2321(3) 0.21787(15) 0.0567(9) Uani 1 1 d .
Pd1 Pd 0.28275(3) 0.23353(3) 0.303784(16) 0.03079(10) Uani 1 1 d .
S1 S 0.09195(10) -0.12991(10) 0.18332(6) 0.0449(3) Uani 1 1 d .

loop_
_atom_site_aniso_label
_atom_site_aniso_U_11
_atom_site_aniso_U_22
_atom_site_aniso_U_33
_atom_site_aniso_U_23
_atom_site_aniso_U_13
_atom_site_aniso_U_12
C1 0.042(3) 0.038(3) 0.037(2) -0.004(2) 0.011(2) -0.008(2)
C2 0.074(4) 0.033(3) 0.078(4) -0.007(2) 0.041(3) -0.023(2)
C3 0.188(7) 0.047(3) 0.085(4) 0.008(3) 0.081(5) -0.025(4)
C4 0.118(5) 0.035(3) 0.092(4) -0.001(3) 0.057(4) -0.013(3)
C5 0.076(5) 0.068(4) 0.162(7) -0.010(4) 0.038(4) -0.041(3)
C6 0.042(3) 0.032(2) 0.044(3) 0.000(2) 0.018(2) -0.0129(19)
C7 0.056(3) 0.056(3) 0.029(2) -0.003(2) 0.006(2) -0.015(2)
C8 0.058(3) 0.075(4) 0.036(3) -0.011(2) -0.001(2) -0.006(3)
C9 0.062(3) 0.082(4) 0.042(3) -0.022(3) 0.014(3) -0.015(3)
C10 0.094(4) 0.079(4) 0.034(3) 0.009(3) 0.013(3) -0.021(3)
C11 0.034(2) 0.027(2) 0.034(2) -0.0036(17) 0.0135(19) -0.0108(18)
C12 0.033(2) 0.037(2) 0.042(2) -0.0077(19) 0.0115(19) -0.0112(19)
C13 0.032(2) 0.034(2) 0.037(2) -0.0049(18) 0.0070(19) -0.0058(18)
C14 0.032(2) 0.039(3) 0.053(3) 0.001(2) 0.016(2) -0.0038(19)
C15 0.030(2) 0.047(3) 0.059(3) -0.005(2) 0.007(2) -0.010(2)
C16 0.035(2) 0.043(3) 0.055(3) -0.005(2) 0.020(2) -0.005(2)
C17 0.023(2) 0.038(2) 0.027(2) -0.0055(18) 0.0071(17) -0.0080(17)
C18 0.030(2) 0.033(2) 0.038(2) -0.0056(18) 0.0140(19) -0.0071(18)
C19 0.030(2) 0.035(2) 0.048(3) -0.006(2) 0.010(2) -0.0084(18)
C20 0.035(2) 0.052(3) 0.061(3) -0.010(2) 0.023(2) -0.014(2)
C21 0.044(3) 0.052(3) 0.058(3) -0.012(2) 0.028(2) -0.008(2)
C22 0.048(3) 0.046(3) 0.044(3) -0.010(2) 0.020(2) -0.013(2)
C23 0.031(2) 0.032(2) 0.040(2) -0.0049(18) 0.0129(19) -0.0086(17)
C24 0.043(3) 0.032(2) 0.036(2) 0.0012(18) 0.015(2) -0.0113(19)
C25 0.038(2) 0.028(2) 0.039(2) -0.0011(18) 0.0161(19) -0.0089(18)
C26 0.026(2) 0.028(2) 0.042(2) -0.0035(18) 0.0166(18) -0.0084(17)
C27 0.0203(19) 0.034(2) 0.033(2) 0.0020(17) 0.0060(17) -0.0060(17)
C28 0.024(2) 0.039(2) 0.048(3) 0.003(2) 0.0110(19) -0.0022(18)
C29 0.037(2) 0.032(2) 0.042(2) -0.0015(19) 0.016(2) 0.0009(19)
C30 0.030(2) 0.037(2) 0.033(2) -0.0043(18) 0.0106(18) -0.0082(18)
C31 0.028(2) 0.030(2) 0.033(2) -0.0018(17) 0.0097(18) -0.0087(17)
C32 0.033(2) 0.041(2) 0.032(2) 0.0027(19) 0.0121(18) -0.0049(18)
C33 0.052(3) 0.061(3) 0.040(3) 0.008(2) 0.016(2) -0.007(2)
C34 0.037(2) 0.053(3) 0.034(2) -0.002(2) 0.0065(19) -0.013(2)
C35 0.028(2) 0.034(2) 0.034(2) -0.0008(18) 0.0105(18) -0.0069(17)
C36 0.035(2) 0.039(2) 0.037(2) 0.0001(19) 0.0097(19) -0.0061(19)
C37 0.037(2) 0.046(3) 0.037(2) -0.002(2) 0.010(2) -0.007(2)
C38 0.069(5) 0.053(5) 0.071(5) -0.012(3) 0.010(4) -0.012(3)
C39 0.111(8) 0.170(10) 0.187(11) -0.100(8) 0.061(7) -0.040(7)
Cl1 0.182(2) 0.0545(12) 0.0625(12) 0.0043(9) 0.0521(13) -0.0152(12)
Cl2 0.0852(16) 0.0459(12) 0.0514(12) 0.0025(9) 0.0252(11) -0.0025(10)
Cl3 0.0967(18) 0.207(3) 0.0991(18) -0.0552(17) 0.0312(14) -0.0804(18)
Cl4 0.0606(15) 0.157(3) 0.0765(16) -0.0118(15) 0.0349(12) -0.0105(14)
N1 0.0262(17) 0.0316(19) 0.0321(18) -0.0041(15) 0.0085(14) -0.0092(14)
N2 0.0262(17) 0.0275(18) 0.0318(18) -0.0018(14) 0.0099(14) -0.0091(14)
N3 0.053(2) 0.033(2) 0.044(2) -0.0055(17) 0.0203(18) -0.0172(17)
N4 0.0277(18) 0.0357(19) 0.0307(18) -0.0031(15) 0.0074(15) -0.0078(15)
N5 0.043(2) 0.049(2) 0.037(2) -0.0066(18) 0.0114(18) -0.0213(17)
O1 0.050(2) 0.077(2) 0.0372(18) -0.0144(16) 0.0115(15) -0.0299(17)
O2 0.0315(17) 0.072(2) 0.077(2) -0.0317(19) 0.0095(17) -0.0109(16)
O3 0.0472(19) 0.062(2) 0.055(2) -0.0034(17) 0.0115(16) -0.0258(16)
Pd1 0.02786(17) 0.03199(18) 0.03179(17) -0.00491(13) 0.01058(13) -0.01225(12)
S1 0.0354(6) 0.0539(8) 0.0429(7) -0.0141(6) 0.0120(5) -0.0170(5)

loop_
_atom_type_symbol
_atom_type_description
_atom_type_scat_dispersion_real
_atom_type_scat_dispersion_imag
_atom_type_scat_source
C C 0.0033 0.0016 'International Tables Vol C Tables 4.2.6.8 and 6.1.1.4'
Cl Cl 0.1484 0.1585 'International Tables Vol C Tables 4.2.6.8 and 6.1.1.4'
N N 0.0061 0.0033 'International Tables Vol C Tables 4.2.6.8 and 6.1.1.4'
O O 0.0106 0.0060 'International Tables Vol C Tables 4.2.6.8 and 6.1.1.4'
Pd Pd -0.9988 1.0072 'International Tables Vol C Tables 4.2.6.8 and 6.1.1.4'
S S 0.1246 0.1234 'International Tables Vol C Tables 4.2.6.8 and 6.1.1.4'
H H 0.0000 0.0000 'International Tables Vol C Tables 4.2.6.8 and 6.1.1.4'

loop_
_geom_angle_atom_site_label_1
_geom_angle_atom_site_label_2
_geom_angle_atom_site_label_3
_geom_angle
N3 C1 Pd1 179.2(4)
N3 C2 C4 107.6(4)
N3 C2 C3 107.4(4)
C4 C2 C3 115.0(5)
N3 C2 C5 104.7(4)
C4 C2 C5 111.1(5)
C3 C2 C5 110.4(5)
N5 C6 Pd1 167.7(4)
N5 C7 C9 108.0(4)
N5 C7 C10 106.7(3)
C9 C7 C10 110.5(4)
N5 C7 C8 106.5(4)
C9 C7 C8 111.6(4)
C10 C7 C8 113.2(4)
N4 C11 C12 116.1(3)
N4 C11 Pd1 132.8(3)
C12 C11 Pd1 110.3(3)
N4 C13 C16 113.8(3)
N4 C13 C14 108.6(3)
C16 C13 C14 112.4(3)
N4 C13 C15 105.4(3)
C16 C13 C15 107.4(3)
C14 C13 C15 108.8(3)
N1 C17 N2 107.9(3)
N1 C17 Pd1 123.7(3)
N2 C17 Pd1 128.4(3)
C19 C18 C23 119.7(4)
C19 C18 N1 119.8(3)
C23 C18 N1 120.4(3)
C20 C19 C18 120.0(4)
C21 C20 C19 121.0(4)
C20 C21 C22 118.9(4)
C23 C22 C21 121.3(4)
C22 C23 C18 119.0(4)
C22 C23 S1 117.3(3)
C18 C23 S1 123.7(3)
N1 C24 C25 100.9(3)
N2 C25 C24 102.1(3)
C27 C26 C31 121.7(3)
C27 C26 N2 120.4(3)
C31 C26 N2 117.8(3)
C28 C27 C26 117.6(3)
C28 C27 C32 119.5(3)
C26 C27 C32 122.8(3)
C27 C28 C29 121.3(4)
C30 C29 C28 119.6(4)
C29 C30 C31 122.4(4)
C30 C31 C26 117.2(4)
C30 C31 C35 120.4(3)
C26 C31 C35 122.3(3)
C33 C32 C27 111.6(3)
C33 C32 C34 110.7(3)
C27 C32 C34 110.8(3)
C31 C35 C37 112.1(3)
C31 C35 C36 110.7(3)
C37 C35 C36 110.2(3)
Cl1 C38 Cl2 110.8(4)
Cl3 C39 Cl4 108.0(6)
C17 N1 C18 127.8(3)
C17 N1 C24 111.9(3)
C18 N1 C24 120.2(3)
C17 N2 C26 126.9(3)
C17 N2 C25 110.8(3)
C26 N2 C25 119.7(3)
C1 N3 C2 174.2(4)
C11 N4 C13 125.9(3)
C6 N5 C7 176.5(4)
C1 Pd1 C6 90.41(16)
C1 Pd1 C17 175.35(16)
C6 Pd1 C17 94.05(15)
C1 Pd1 C11 81.16(15)
C6 Pd1 C11 169.98(16)
C17 Pd1 C11 94.52(14)
O2 S1 O1 113.7(2)
O2 S1 O3 114.1(2)
O1 S1 O3 111.53(19)
O2 S1 C23 106.35(18)
O1 S1 C23 105.63(18)
O3 S1 C23 104.59(18)

loop_
_geom_bond_atom_site_label_1
_geom_bond_atom_site_label_2
_geom_bond_distance
C1 N3 1.147(5)
C1 Pd1 1.992(4)
C2 N3 1.474(5)
C2 C4 1.487(6)
C2 C3 1.490(7)
C2 C5 1.563(7)
C6 N5 1.153(5)
C6 Pd1 2.056(4)
C7 N5 1.464(5)
C7 C9 1.514(6)
C7 C10 1.521(6)
C7 C8 1.531(6)
C11 N4 1.262(5)
C11 C12 1.522(5)
C11 Pd1 2.063(4)
C13 N4 1.484(5)
C13 C16 1.526(5)
C13 C14 1.527(5)
C13 C15 1.533(5)
C17 N1 1.334(5)
C17 N2 1.350(4)
C17 Pd1 2.060(4)
C18 C19 1.393(5)
C18 C23 1.396(5)
C18 N1 1.432(5)
C19 C20 1.380(5)
C20 C21 1.377(6)
C21 C22 1.390(6)
C22 C23 1.387(5)
C23 S1 1.798(4)
C24 N1 1.479(4)
C24 C25 1.497(5)
C25 N2 1.470(4)
C26 C27 1.401(5)
C26 C31 1.425(5)
C26 N2 1.427(5)
C27 C28 1.377(5)
C27 C32 1.526(5)
C28 C29 1.398(5)
C29 C30 1.362(5)
C30 C31 1.371(5)
C31 C35 1.512(5)
C32 C33 1.505(5)
C32 C34 1.537(5)
C35 C37 1.527(5)
C35 C36 1.533(5)
C38 Cl1 1.724(7)
C38 Cl2 1.805(7)
C39 Cl3 1.603(8)
C39 Cl4 1.861(11)
O1 S1 1.434(3)
O2 S1 1.433(3)
O3 S1 1.453(3)

loop_
_geom_torsion_atom_site_label_1
_geom_torsion_atom_site_label_2
_geom_torsion_atom_site_label_3
_geom_torsion_atom_site_label_4
_geom_torsion
C23 C18 C19 C20 1.1(6)
N1 C18 C19 C20 178.0(4)
C18 C19 C20 C21 -1.5(7)
C19 C20 C21 C22 0.8(7)
C20 C21 C22 C23 0.3(7)
C21 C22 C23 C18 -0.7(6)
C21 C22 C23 S1 -178.8(4)
C19 C18 C23 C22 0.0(6)
N1 C18 C23 C22 -176.8(4)
C19 C18 C23 S1 177.9(3)
N1 C18 C23 S1 1.1(5)
N1 C24 C25 N2 -23.9(4)
C31 C26 C27 C28 2.9(5)
N2 C26 C27 C28 178.0(3)
C31 C26 C27 C32 -176.3(3)
N2 C26 C27 C32 -1.2(5)
C26 C27 C28 C29 -0.8(5)
C32 C27 C28 C29 178.5(3)
C27 C28 C29 C30 -1.5(6)
C28 C29 C30 C31 1.8(6)
C29 C30 C31 C26 0.2(5)
C29 C30 C31 C35 -178.4(3)
C27 C26 C31 C30 -2.6(5)
N2 C26 C31 C30 -177.9(3)
C27 C26 C31 C35 175.9(3)
N2 C26 C31 C35 0.7(5)
C28 C27 C32 C33 56.4(5)
C26 C27 C32 C33 -124.4(4)
C28 C27 C32 C34 -67.5(5)
C26 C27 C32 C34 111.8(4)
C30 C31 C35 C37 -54.2(5)
C26 C31 C35 C37 127.3(4)
C30 C31 C35 C36 69.3(4)
C26 C31 C35 C36 -109.2(4)
N2 C17 N1 C18 172.9(3)
Pd1 C17 N1 C18 -7.6(5)
N2 C17 N1 C24 -7.7(4)
Pd1 C17 N1 C24 171.8(2)
C19 C18 N1 C17 74.8(5)
C23 C18 N1 C17 -108.3(4)
C19 C18 N1 C24 -104.5(4)
C23 C18 N1 C24 72.3(5)
C25 C24 N1 C17 20.7(4)
C25 C24 N1 C18 -159.8(3)
N1 C17 N2 C26 -170.7(3)
Pd1 C17 N2 C26 9.8(5)
N1 C17 N2 C25 -9.6(4)
Pd1 C17 N2 C25 170.9(3)
C27 C26 N2 C17 65.8(5)
C31 C26 N2 C17 -118.9(4)
C27 C26 N2 C25 -93.8(4)
C31 C26 N2 C25 81.5(4)
C24 C25 N2 C17 22.1(4)
C24 C25 N2 C26 -175.3(3)
Pd1 C1 N3 C2 -17(33)
C4 C2 N3 C1 -75(4)
C3 C2 N3 C1 161(4)
C5 C2 N3 C1 43(4)
C12 C11 N4 C13 -175.5(3)
Pd1 C11 N4 C13 -6.6(6)
C16 C13 N4 C11 49.7(5)
C14 C13 N4 C11 -76.4(5)
C15 C13 N4 C11 167.1(4)
Pd1 C6 N5 C7 -78(7)
C9 C7 N5 C6 -136(7)
C10 C7 N5 C6 105(7)
C8 C7 N5 C6 -16(7)
N3 C1 Pd1 C6 -147(30)
N3 C1 Pd1 C17 16(31)
N3 C1 Pd1 C11 38(30)
N5 C6 Pd1 C1 -21.6(17)
N5 C6 Pd1 C17 159.8(17)
N5 C6 Pd1 C11 11(2)
N1 C17 Pd1 C1 -109(2)
N2 C17 Pd1 C1 70(2)
N1 C17 Pd1 C6 54.3(3)
N2 C17 Pd1 C6 -126.3(3)
N1 C17 Pd1 C11 -130.9(3)
N2 C17 Pd1 C11 48.5(3)
N4 C11 Pd1 C1 -92.3(4)
C12 C11 Pd1 C1 77.1(3)
N4 C11 Pd1 C6 -125.3(9)
C12 C11 Pd1 C6 44.1(10)
N4 C11 Pd1 C17 86.0(4)
C12 C11 Pd1 C17 -104.6(3)
C22 C23 S1 O2 -140.1(3)
C18 C23 S1 O2 42.0(4)
C22 C23 S1 O1 -19.0(4)
C18 C23 S1 O1 163.1(3)
C22 C23 S1 O3 98.8(3)
C18 C23 S1 O3 -79.1(4)
